data_4300825
loop_
_publ_author_name
'Daniel L. Reger'
'James R. Gardinier'
'Mark D. Smith'
'Ahmed M. Shahin'
'Gary J. Long'
'Leila Rebbouh'
'Fernande Grandjean'

_publ_contact_author_address
;

Department of Chemistry and Biochemistry

University of South Carolina

Columbia, South Carolina 29208

USA

;
_publ_contact_author_email reger@mail.chem.sc.edu
_publ_contact_author_fax '1 803 777 9521'
_publ_contact_author_name 'Professor Daniel L. Reger'
_publ_contact_author_phone '1 803 777 2587'
_publ_section_title
;

Polymorphism in Fe[(p-IC6H4)B(3-Mepz)3]2 (pz = Pyrazolyl): Impact of

Supramolecular Structure on an Iron(II) Electronic Spin-State Crossover

;
_journal_name_full 'Inorganic Chemistry'
_journal_page_first 1852
_journal_page_last 1866
_journal_paper_doi 10.1021/ic048406q
_journal_volume 44
_journal_year 2005
_chemical_formula_moiety 'C36 H38 B2 Fe I2 N12, 2 (C H2 Cl2)'
_chemical_formula_sum 'C38 H42 B2 Cl4 Fe I2 N12'
_chemical_formula_weight 1139.91
_chemical_name_systematic
; 

 ? 

;
_space_group_IT_number 14
_symmetry_cell_setting monoclinic
_symmetry_space_group_name_Hall '-P 2ybc'
_symmetry_space_group_name_H-M 'P 1 21/c 1'
_atom_sites_solution_hydrogens geom
_atom_sites_solution_primary direct
_atom_sites_solution_secondary difmap
_audit_creation_method SHELXL-97
_cell_angle_alpha 90.00
_cell_angle_beta 93.3170(10)
_cell_angle_gamma 90.00
_cell_formula_units_Z 2
_cell_length_a 11.8468(7)
_cell_length_b 14.5537(9)
_cell_length_c 12.7124(8)
_cell_measurement_reflns_used 7192
_cell_measurement_temperature 100(1)
_cell_measurement_theta_max 26.374
_cell_measurement_theta_min 2.798
_cell_volume 2188.1(2)
_computing_cell_refinement 'SAINT+ NT V6.22 (Bruker, 2001)'
_computing_data_collection 'SMART NT V5.625 (Bruker, 2000)'
_computing_data_reduction 'SAINT+ NT V6.22'
_computing_molecular_graphics 'SHELXTL V6.1 (Sheldrick, 2000)'
_computing_publication_material 'SHELXTL V6.1'
_computing_structure_refinement 'SHELXL-97 (Sheldrick, 1997)'
_computing_structure_solution 'SHELXS-97 (Sheldrick, 1990)'
_diffrn_ambient_temperature 100(1)
_diffrn_measured_fraction_theta_full 0.995
_diffrn_measured_fraction_theta_max 0.995
_diffrn_measurement_device_type 'Bruker SMART APEX CCD diffractometer'
_diffrn_measurement_method 'omega scans'
_diffrn_radiation_monochromator graphite
_diffrn_radiation_source 'fine-focus sealed tube'
_diffrn_radiation_type MoK\a
_diffrn_radiation_wavelength 0.71073
_diffrn_reflns_av_R_equivalents 0.0428
_diffrn_reflns_av_sigmaI/netI 0.0280
_diffrn_reflns_limit_h_max 14
_diffrn_reflns_limit_h_min -14
_diffrn_reflns_limit_k_max 18
_diffrn_reflns_limit_k_min -18
_diffrn_reflns_limit_l_max 15
_diffrn_reflns_limit_l_min -15
_diffrn_reflns_number 19935
_diffrn_reflns_theta_full 26.38
_diffrn_reflns_theta_max 26.38
_diffrn_reflns_theta_min 1.72
_diffrn_standards_decay_% 0
_exptl_absorpt_coefficient_mu 2.045
_exptl_absorpt_correction_type none
_exptl_crystal_colour purple
_exptl_crystal_density_diffrn 1.730
_exptl_crystal_density_method 'not measured'
_exptl_crystal_description plate
_exptl_crystal_F_000 1128
_exptl_crystal_size_max 0.24
_exptl_crystal_size_mid 0.18
_exptl_crystal_size_min 0.10
_refine_diff_density_max 0.734
_refine_diff_density_min -0.549
_refine_diff_density_rms 0.083
_refine_ls_extinction_method none
_refine_ls_goodness_of_fit_ref 1.055
_refine_ls_hydrogen_treatment constr
_refine_ls_matrix_type full
_refine_ls_number_parameters 271
_refine_ls_number_reflns 4451
_refine_ls_number_restraints 0
_refine_ls_restrained_S_all 1.055
_refine_ls_R_factor_all 0.0302
_refine_ls_R_factor_gt 0.0272
_refine_ls_shift/su_max 0.001
_refine_ls_shift/su_mean 0.000
_refine_ls_structure_factor_coef Fsqd
_refine_ls_weighting_details 'calc w=1/[\s^2^(Fo^2^)+(0.0338P)^2^+1.6889P] where P=(Fo^2^+2Fc^2^)/3'
_refine_ls_weighting_scheme calc
_refine_ls_wR_factor_gt 0.0663
_refine_ls_wR_factor_ref 0.0679
_reflns_number_gt 4122
_reflns_number_total 4451
_reflns_threshold_expression >2sigma(I)
_cod_data_source_file ic048406qsi20041223_112656_7.cif
_cod_data_source_block form3_100K
_cod_depositor_comments
;
The following automatic conversions were performed:
'_symmetry_cell_setting' value 'Monoclinic' changed to 'monoclinic'
according to '/home/saulius/struct/CIF-dictionaries/cif_core.dic'
dictionary named 'cif_core.dic' version 2.4.1 from 2010-06-29.

Automatic conversion script
Id: cif_fix_enum 1527 2010-12-29 10:47:43Z saulius 
;
_cod_original_sg_symbol_H-M 'P 21/c'
_cod_database_code 4300825

loop_
_symmetry_equiv_pos_as_xyz
'x, y, z'
'-x, y+1/2, -z+1/2'
'-x, -y, -z'
'x, -y-1/2, z-1/2'

loop_
_atom_site_label
_atom_site_type_symbol
_atom_site_fract_x
_atom_site_fract_y
_atom_site_fract_z
_atom_site_U_iso_or_equiv
_atom_site_adp_type
_atom_site_occupancy
_atom_site_symmetry_multiplicity
_atom_site_calc_flag
_atom_site_refinement_flags
_atom_site_disorder_assembly
_atom_site_disorder_group
Fe1 Fe 0.0000 0.5000 0.5000 0.01241(11) Uani 1 2 d S . .
I1 I 0.584072(14) 0.872579(12) 0.221107(14) 0.02460(7) Uani 1 1 d . . .
B1 B 0.2027(2) 0.60730(19) 0.4161(2) 0.0154(5) Uani 1 1 d . . .
C11 C 0.3466(2) 0.50599(17) 0.53477(19) 0.0187(5) Uani 1 1 d . . .
H11 H 0.4162 0.5279 0.5111 0.022 Uiso 1 1 calc R . .
C12 C 0.3351(2) 0.43916(18) 0.6094(2) 0.0205(5) Uani 1 1 d . . .
H12 H 0.3938 0.4068 0.6475 0.025 Uiso 1 1 calc R . .
C13 C 0.2182(2) 0.42860(16) 0.61744(19) 0.0174(5) Uani 1 1 d . . .
C14 C 0.1633(2) 0.36282(18) 0.6889(2) 0.0236(6) Uani 1 1 d . . .
H14A H 0.1632 0.3891 0.7599 0.035 Uiso 1 1 calc R . .
H14B H 0.2055 0.3048 0.6915 0.035 Uiso 1 1 calc R . .
H14C H 0.0853 0.3514 0.6622 0.035 Uiso 1 1 calc R . .
C21 C 0.1210(2) 0.76166(16) 0.48779(18) 0.0165(5) Uani 1 1 d . . .
H21 H 0.1807 0.8017 0.4708 0.020 Uiso 1 1 calc R . .
C22 C 0.0250(2) 0.78649(17) 0.53658(19) 0.0186(5) Uani 1 1 d . . .
H22 H 0.0053 0.8462 0.5595 0.022 Uiso 1 1 calc R . .
C23 C -0.0375(2) 0.70601(17) 0.54555(19) 0.0173(5) Uani 1 1 d . . .
C24 C -0.1495(2) 0.69686(18) 0.5938(2) 0.0228(6) Uani 1 1 d . . .
H24A H -0.1819 0.6363 0.5767 0.034 Uiso 1 1 calc R . .
H24B H -0.2009 0.7449 0.5657 0.034 Uiso 1 1 calc R . .
H24C H -0.1390 0.7034 0.6704 0.034 Uiso 1 1 calc R . .
C31 C 0.1666(2) 0.53002(17) 0.22820(19) 0.0180(5) Uani 1 1 d . . .
H31 H 0.2301 0.5530 0.1941 0.022 Uiso 1 1 calc R . .
C32 C 0.0869(2) 0.47113(17) 0.1851(2) 0.0200(5) Uani 1 1 d . . .
H32 H 0.0833 0.4464 0.1158 0.024 Uiso 1 1 calc R . .
C33 C 0.0115(2) 0.45461(17) 0.26377(19) 0.0174(5) Uani 1 1 d . . .
C34 C -0.0902(2) 0.39422(19) 0.2545(2) 0.0215(5) Uani 1 1 d . . .
H34A H -0.1240 0.3904 0.3229 0.032 Uiso 1 1 calc R . .
H34B H -0.0681 0.3326 0.2324 0.032 Uiso 1 1 calc R . .
H34C H -0.1454 0.4199 0.2022 0.032 Uiso 1 1 calc R . .
C41 C 0.29952(19) 0.67255(16) 0.37102(18) 0.0155(5) Uani 1 1 d . . .
C42 C 0.4008(2) 0.69641(17) 0.42692(19) 0.0182(5) Uani 1 1 d . . .
H42 H 0.4155 0.6720 0.4957 0.022 Uiso 1 1 calc R . .
C43 C 0.4806(2) 0.75431(17) 0.38586(19) 0.0190(5) Uani 1 1 d . . .
H43 H 0.5491 0.7677 0.4254 0.023 Uiso 1 1 calc R . .
C44 C 0.4593(2) 0.79217(17) 0.2871(2) 0.0184(5) Uani 1 1 d . . .
C45 C 0.3565(2) 0.77594(17) 0.23179(19) 0.0185(5) Uani 1 1 d . . .
H45 H 0.3397 0.8048 0.1657 0.022 Uiso 1 1 calc R . .
C46 C 0.2790(2) 0.71727(17) 0.27395(19) 0.0174(5) Uani 1 1 d . . .
H46 H 0.2089 0.7069 0.2356 0.021 Uiso 1 1 calc R . .
C51 C 0.6165(3) 0.5080(2) 0.1129(2) 0.0308(6) Uani 1 1 d . . .
H51A H 0.6510 0.4915 0.1831 0.037 Uiso 1 1 calc R . .
H51B H 0.5694 0.4556 0.0870 0.037 Uiso 1 1 calc R . .
Cl1 Cl 0.72429(8) 0.52743(8) 0.02574(7) 0.0556(3) Uani 1 1 d . . .
Cl2 Cl 0.52987(8) 0.60572(6) 0.12492(6) 0.0445(2) Uani 1 1 d . . .
N11 N 0.16241(17) 0.48636(13) 0.55020(15) 0.0152(4) Uani 1 1 d . . .
N12 N 0.24325(16) 0.53545(14) 0.50060(15) 0.0148(4) Uani 1 1 d . . .
N21 N 0.01830(17) 0.63522(13) 0.50510(16) 0.0146(4) Uani 1 1 d . . .
N22 N 0.11573(16) 0.67026(13) 0.46813(15) 0.0141(4) Uani 1 1 d . . .
N31 N 0.04490(16) 0.50125(13) 0.35113(15) 0.0147(4) Uani 1 1 d . . .
N32 N 0.13980(16) 0.55000(13) 0.32781(15) 0.0148(4) Uani 1 1 d . . .

loop_
_atom_site_aniso_label
_atom_site_aniso_U_11
_atom_site_aniso_U_22
_atom_site_aniso_U_33
_atom_site_aniso_U_23
_atom_site_aniso_U_13
_atom_site_aniso_U_12
Fe1 0.0129(2) 0.0125(2) 0.0121(2) -0.00006(17) 0.00299(17) -0.00029(17)
I1 0.01917(10) 0.02511(11) 0.03037(11) 0.00345(7) 0.00876(7) -0.00527(6)
B1 0.0143(13) 0.0174(13) 0.0146(13) 0.0013(10) 0.0022(10) 0.0009(10)
C11 0.0151(11) 0.0211(12) 0.0203(12) -0.0015(10) 0.0033(9) 0.0023(10)
C12 0.0182(12) 0.0211(13) 0.0219(13) 0.0005(10) -0.0014(10) 0.0057(10)
C13 0.0200(12) 0.0165(12) 0.0156(12) -0.0009(9) 0.0011(9) 0.0027(10)
C14 0.0254(14) 0.0228(13) 0.0225(14) 0.0089(10) 0.0019(11) 0.0012(11)
C21 0.0180(11) 0.0144(11) 0.0173(12) 0.0003(9) 0.0024(9) -0.0012(9)
C22 0.0210(12) 0.0160(12) 0.0190(12) -0.0001(10) 0.0026(10) 0.0037(10)
C23 0.0174(12) 0.0187(12) 0.0158(12) -0.0008(9) 0.0023(9) 0.0027(10)
C24 0.0201(13) 0.0208(13) 0.0285(14) -0.0044(11) 0.0102(11) 0.0004(10)
C31 0.0211(12) 0.0187(12) 0.0148(12) -0.0003(9) 0.0064(9) 0.0003(10)
C32 0.0246(13) 0.0210(13) 0.0145(12) -0.0035(10) 0.0034(10) 0.0004(10)
C33 0.0198(12) 0.0170(12) 0.0155(12) -0.0013(9) 0.0017(9) -0.0012(10)
C34 0.0225(13) 0.0244(13) 0.0175(12) -0.0041(10) 0.0017(10) -0.0056(10)
C41 0.0154(11) 0.0146(11) 0.0170(12) -0.0018(9) 0.0047(9) 0.0004(9)
C42 0.0213(12) 0.0175(12) 0.0159(12) -0.0002(9) 0.0027(10) 0.0006(10)
C43 0.0172(12) 0.0204(12) 0.0193(12) -0.0033(10) -0.0001(10) -0.0020(10)
C44 0.0166(12) 0.0144(12) 0.0251(13) -0.0001(10) 0.0090(10) -0.0009(9)
C45 0.0201(12) 0.0188(12) 0.0169(12) 0.0018(10) 0.0037(10) 0.0029(10)
C46 0.0154(11) 0.0184(12) 0.0184(12) -0.0009(10) 0.0023(9) 0.0003(9)
C51 0.0409(17) 0.0281(15) 0.0239(14) 0.0016(11) 0.0051(12) -0.0007(13)
Cl1 0.0586(6) 0.0789(7) 0.0307(4) -0.0006(4) 0.0153(4) -0.0168(5)
Cl2 0.0681(6) 0.0311(4) 0.0329(4) 0.0020(3) -0.0090(4) 0.0110(4)
N11 0.0171(10) 0.0152(10) 0.0136(10) 0.0009(8) 0.0038(8) -0.0013(8)
N12 0.0141(10) 0.0160(10) 0.0146(10) 0.0008(8) 0.0029(8) -0.0011(8)
N21 0.0144(10) 0.0149(10) 0.0148(10) 0.0002(7) 0.0036(8) -0.0010(8)
N22 0.0141(9) 0.0141(10) 0.0141(10) 0.0012(8) 0.0031(8) -0.0006(8)
N31 0.0146(10) 0.0145(10) 0.0153(10) 0.0011(8) 0.0026(8) -0.0020(8)
N32 0.0155(10) 0.0153(10) 0.0140(10) 0.0002(8) 0.0045(8) -0.0008(8)

loop_
_atom_type_symbol
_atom_type_description
_atom_type_scat_dispersion_real
_atom_type_scat_dispersion_imag
_atom_type_scat_source
C C 0.0033 0.0016 'International Tables Vol C Tables 4.2.6.8 and 6.1.1.4'
H H 0.0000 0.0000 'International Tables Vol C Tables 4.2.6.8 and 6.1.1.4'
B B 0.0013 0.0007 'International Tables Vol C Tables 4.2.6.8 and 6.1.1.4'
N N 0.0061 0.0033 'International Tables Vol C Tables 4.2.6.8 and 6.1.1.4'
Fe Fe 0.3463 0.8444 'International Tables Vol C Tables 4.2.6.8 and 6.1.1.4'
I I -0.4742 1.8119 'International Tables Vol C Tables 4.2.6.8 and 6.1.1.4'
Cl Cl 0.1484 0.1585 'International Tables Vol C Tables 4.2.6.8 and 6.1.1.4'

loop_
_geom_angle_atom_site_label_1
_geom_angle_atom_site_label_2
_geom_angle_atom_site_label_3
_geom_angle
_geom_angle_site_symmetry_1
_geom_angle_site_symmetry_3
_geom_angle_publ_flag
N21 Fe1 N21 180.0 . 3_566 ?
N21 Fe1 N31 90.73(8) . 3_566 ?
N21 Fe1 N31 89.27(8) 3_566 3_566 ?
N21 Fe1 N31 89.27(8) . . ?
N21 Fe1 N31 90.73(8) 3_566 . ?
N31 Fe1 N31 180.0 3_566 . ?
N21 Fe1 N11 90.76(8) . 3_566 ?
N21 Fe1 N11 89.24(8) 3_566 3_566 ?
N31 Fe1 N11 89.96(8) 3_566 3_566 ?
N31 Fe1 N11 90.05(8) . 3_566 ?
N21 Fe1 N11 89.24(8) . . ?
N21 Fe1 N11 90.76(8) 3_566 . ?
N31 Fe1 N11 90.05(8) 3_566 . ?
N31 Fe1 N11 89.95(8) . . ?
N11 Fe1 N11 180.0 3_566 . ?
N32 B1 N22 108.79(19) . . ?
N32 B1 N12 104.73(19) . . ?
N22 B1 N12 106.76(19) . . ?
N32 B1 C41 112.28(19) . . ?
N22 B1 C41 107.78(19) . . ?
N12 B1 C41 116.2(2) . . ?
N12 C11 C12 108.9(2) . . ?
N12 C11 H11 125.5 . . ?
C12 C11 H11 125.5 . . ?
C11 C12 C13 105.5(2) . . ?
C11 C12 H12 127.3 . . ?
C13 C12 H12 127.3 . . ?
N11 C13 C12 109.6(2) . . ?
N11 C13 C14 124.8(2) . . ?
C12 C13 C14 125.5(2) . . ?
C13 C14 H14A 109.5 . . ?
C13 C14 H14B 109.5 . . ?
H14A C14 H14B 109.5 . . ?
C13 C14 H14C 109.5 . . ?
H14A C14 H14C 109.5 . . ?
H14B C14 H14C 109.5 . . ?
N22 C21 C22 108.1(2) . . ?
N22 C21 H21 125.9 . . ?
C22 C21 H21 125.9 . . ?
C21 C22 C23 105.8(2) . . ?
C21 C22 H22 127.1 . . ?
C23 C22 H22 127.1 . . ?
N21 C23 C22 109.8(2) . . ?
N21 C23 C24 123.7(2) . . ?
C22 C23 C24 126.5(2) . . ?
C23 C24 H24A 109.5 . . ?
C23 C24 H24B 109.5 . . ?
H24A C24 H24B 109.5 . . ?
C23 C24 H24C 109.5 . . ?
H24A C24 H24C 109.5 . . ?
H24B C24 H24C 109.5 . . ?
N32 C31 C32 108.4(2) . . ?
N32 C31 H31 125.8 . . ?
C32 C31 H31 125.8 . . ?
C31 C32 C33 106.0(2) . . ?
C31 C32 H32 127.0 . . ?
C33 C32 H32 127.0 . . ?
N31 C33 C32 109.6(2) . . ?
N31 C33 C34 124.2(2) . . ?
C32 C33 C34 126.2(2) . . ?
C33 C34 H34A 109.5 . . ?
C33 C34 H34B 109.5 . . ?
H34A C34 H34B 109.5 . . ?
C33 C34 H34C 109.5 . . ?
H34A C34 H34C 109.5 . . ?
H34B C34 H34C 109.5 . . ?
C42 C41 C46 115.5(2) . . ?
C42 C41 B1 124.7(2) . . ?
C46 C41 B1 119.5(2) . . ?
C43 C42 C41 122.7(2) . . ?
C43 C42 H42 118.7 . . ?
C41 C42 H42 118.7 . . ?
C44 C43 C42 119.4(2) . . ?
C44 C43 H43 120.3 . . ?
C42 C43 H43 120.3 . . ?
C43 C44 C45 120.0(2) . . ?
C43 C44 I1 119.35(18) . . ?
C45 C44 I1 120.60(18) . . ?
C46 C45 C44 119.4(2) . . ?
C46 C45 H45 120.3 . . ?
C44 C45 H45 120.3 . . ?
C45 C46 C41 122.7(2) . . ?
C45 C46 H46 118.6 . . ?
C41 C46 H46 118.6 . . ?
Cl1 C51 Cl2 111.80(16) . . ?
Cl1 C51 H51A 109.3 . . ?
Cl2 C51 H51A 109.3 . . ?
Cl1 C51 H51B 109.3 . . ?
Cl2 C51 H51B 109.3 . . ?
H51A C51 H51B 107.9 . . ?
C13 N11 N12 106.61(19) . . ?
C13 N11 Fe1 133.86(16) . . ?
N12 N11 Fe1 118.94(14) . . ?
C11 N12 N11 109.33(19) . . ?
C11 N12 B1 132.6(2) . . ?
N11 N12 B1 118.03(18) . . ?
C23 N21 N22 106.81(19) . . ?
C23 N21 Fe1 136.03(17) . . ?
N22 N21 Fe1 116.85(14) . . ?
C21 N22 N21 109.46(19) . . ?
C21 N22 B1 129.3(2) . . ?
N21 N22 B1 121.25(19) . . ?
C33 N31 N32 106.72(19) . . ?
C33 N31 Fe1 134.32(16) . . ?
N32 N31 Fe1 118.36(14) . . ?
C31 N32 N31 109.23(19) . . ?
C31 N32 B1 131.4(2) . . ?
N31 N32 B1 118.99(18) . . ?

loop_
_geom_bond_atom_site_label_1
_geom_bond_atom_site_label_2
_geom_bond_distance
_geom_bond_site_symmetry_2
_geom_bond_publ_flag
Fe1 N21 1.9804(19) . ?
Fe1 N21 1.9805(19) 3_566 ?
Fe1 N31 1.9953(19) 3_566 ?
Fe1 N31 1.9953(19) . ?
Fe1 N11 2.002(2) 3_566 ?
Fe1 N11 2.002(2) . ?
I1 C44 2.098(2) . ?
B1 N32 1.553(3) . ?
B1 N22 1.555(3) . ?
B1 N12 1.555(3) . ?
B1 C41 1.619(3) . ?
C11 N12 1.345(3) . ?
C11 C12 1.371(4) . ?
C11 H11 0.9500 . ?
C12 C13 1.402(4) . ?
C12 H12 0.9500 . ?
C13 N11 1.345(3) . ?
C13 C14 1.495(3) . ?
C14 H14A 0.9800 . ?
C14 H14B 0.9800 . ?
C14 H14C 0.9800 . ?
C21 N22 1.354(3) . ?
C21 C22 1.375(3) . ?
C21 H21 0.9500 . ?
C22 C23 1.394(3) . ?
C22 H22 0.9500 . ?
C23 N21 1.343(3) . ?
C23 C24 1.500(3) . ?
C24 H24A 0.9800 . ?
C24 H24B 0.9800 . ?
C24 H24C 0.9800 . ?
C31 N32 1.355(3) . ?
C31 C32 1.367(4) . ?
C31 H31 0.9500 . ?
C32 C33 1.400(3) . ?
C32 H32 0.9500 . ?
C33 N31 1.342(3) . ?
C33 C34 1.491(3) . ?
C34 H34A 0.9800 . ?
C34 H34B 0.9800 . ?
C34 H34C 0.9800 . ?
C41 C42 1.402(3) . ?
C41 C46 1.404(3) . ?
C42 C43 1.390(3) . ?
C42 H42 0.9500 . ?
C43 C44 1.381(4) . ?
C43 H43 0.9500 . ?
C44 C45 1.390(4) . ?
C45 C46 1.385(3) . ?
C45 H45 0.9500 . ?
C46 H46 0.9500 . ?
C51 Cl1 1.761(3) . ?
C51 Cl2 1.766(3) . ?
C51 H51A 0.9900 . ?
C51 H51B 0.9900 . ?
N11 N12 1.377(3) . ?
N21 N22 1.370(3) . ?
N31 N32 1.376(3) . ?

loop_
_geom_torsion_atom_site_label_1
_geom_torsion_atom_site_label_2
_geom_torsion_atom_site_label_3
_geom_torsion_atom_site_label_4
_geom_torsion
_geom_torsion_site_symmetry_1
_geom_torsion_site_symmetry_2
_geom_torsion_site_symmetry_3
_geom_torsion_site_symmetry_4
_geom_torsion_publ_flag
N12 C11 C12 C13 0.9(3) . . . . ?
C11 C12 C13 N11 0.3(3) . . . . ?
C11 C12 C13 C14 179.8(2) . . . . ?
N22 C21 C22 C23 0.2(3) . . . . ?
C21 C22 C23 N21 0.6(3) . . . . ?
C21 C22 C23 C24 179.8(2) . . . . ?
N32 C31 C32 C33 -1.2(3) . . . . ?
C31 C32 C33 N31 -0.3(3) . . . . ?
C31 C32 C33 C34 -179.9(2) . . . . ?
N32 B1 C41 C42 -147.8(2) . . . . ?
N22 B1 C41 C42 92.4(3) . . . . ?
N12 B1 C41 C42 -27.3(3) . . . . ?
N32 B1 C41 C46 39.2(3) . . . . ?
N22 B1 C41 C46 -80.6(3) . . . . ?
N12 B1 C41 C46 159.7(2) . . . . ?
C46 C41 C42 C43 -5.3(3) . . . . ?
B1 C41 C42 C43 -178.6(2) . . . . ?
C41 C42 C43 C44 1.6(4) . . . . ?
C42 C43 C44 C45 3.1(4) . . . . ?
C42 C43 C44 I1 -176.04(18) . . . . ?
C43 C44 C45 C46 -3.8(4) . . . . ?
I1 C44 C45 C46 175.37(18) . . . . ?
C44 C45 C46 C41 -0.2(4) . . . . ?
C42 C41 C46 C45 4.6(3) . . . . ?
B1 C41 C46 C45 178.3(2) . . . . ?
C12 C13 N11 N12 -1.3(3) . . . . ?
C14 C13 N11 N12 179.2(2) . . . . ?
C12 C13 N11 Fe1 169.40(18) . . . . ?
C14 C13 N11 Fe1 -10.1(4) . . . . ?
N21 Fe1 N11 C13 141.0(2) . . . . ?
N21 Fe1 N11 C13 -39.0(2) 3_566 . . . ?
N31 Fe1 N11 C13 50.3(2) 3_566 . . . ?
N31 Fe1 N11 C13 -129.7(2) . . . . ?
N21 Fe1 N11 N12 -49.18(17) . . . . ?
N21 Fe1 N11 N12 130.82(17) 3_566 . . . ?
N31 Fe1 N11 N12 -139.91(17) 3_566 . . . ?
N31 Fe1 N11 N12 40.09(17) . . . . ?
C12 C11 N12 N11 -1.7(3) . . . . ?
C12 C11 N12 B1 -178.3(2) . . . . ?
C13 N11 N12 C11 1.9(3) . . . . ?
Fe1 N11 N12 C11 -170.47(15) . . . . ?
C13 N11 N12 B1 179.0(2) . . . . ?
Fe1 N11 N12 B1 6.7(3) . . . . ?
N32 B1 N12 C11 113.1(3) . . . . ?
N22 B1 N12 C11 -131.6(3) . . . . ?
C41 B1 N12 C11 -11.4(4) . . . . ?
N32 B1 N12 N11 -63.2(2) . . . . ?
N22 B1 N12 N11 52.0(3) . . . . ?
C41 B1 N12 N11 172.27(19) . . . . ?
C22 C23 N21 N22 -1.2(3) . . . . ?
C24 C23 N21 N22 179.5(2) . . . . ?
C22 C23 N21 Fe1 171.82(19) . . . . ?
C24 C23 N21 Fe1 -7.5(4) . . . . ?
N31 Fe1 N21 C23 -40.3(2) 3_566 . . . ?
N31 Fe1 N21 C23 139.7(2) . . . . ?
N11 Fe1 N21 C23 49.7(2) 3_566 . . . ?
N11 Fe1 N21 C23 -130.3(2) . . . . ?
N31 Fe1 N21 N22 132.20(16) 3_566 . . . ?
N31 Fe1 N21 N22 -47.80(16) . . . . ?
N11 Fe1 N21 N22 -137.83(16) 3_566 . . . ?
N11 Fe1 N21 N22 42.17(16) . . . . ?
C22 C21 N22 N21 -1.0(3) . . . . ?
C22 C21 N22 B1 -179.0(2) . . . . ?
C23 N21 N22 C21 1.3(3) . . . . ?
Fe1 N21 N22 C21 -173.23(15) . . . . ?
C23 N21 N22 B1 179.6(2) . . . . ?
Fe1 N21 N22 B1 5.0(3) . . . . ?
N32 B1 N22 C21 -130.1(2) . . . . ?
N12 B1 N22 C21 117.4(3) . . . . ?
C41 B1 N22 C21 -8.1(3) . . . . ?
N32 B1 N22 N21 52.1(3) . . . . ?
N12 B1 N22 N21 -60.4(3) . . . . ?
C41 B1 N22 N21 174.06(19) . . . . ?
C32 C33 N31 N32 1.7(3) . . . . ?
C34 C33 N31 N32 -178.7(2) . . . . ?
C32 C33 N31 Fe1 -168.87(18) . . . . ?
C34 C33 N31 Fe1 10.7(4) . . . . ?
N21 Fe1 N31 C33 -142.2(2) . . . . ?
N21 Fe1 N31 C33 37.8(2) 3_566 . . . ?
N11 Fe1 N31 C33 -51.4(2) 3_566 . . . ?
N11 Fe1 N31 C33 128.6(2) . . . . ?
N21 Fe1 N31 N32 48.03(16) . . . . ?
N21 Fe1 N31 N32 -131.97(16) 3_566 . . . ?
N11 Fe1 N31 N32 138.79(16) 3_566 . . . ?
N11 Fe1 N31 N32 -41.21(16) . . . . ?
C32 C31 N32 N31 2.4(3) . . . . ?
C32 C31 N32 B1 175.5(2) . . . . ?
C33 N31 N32 C31 -2.5(3) . . . . ?
Fe1 N31 N32 C31 169.85(15) . . . . ?
C33 N31 N32 B1 -176.7(2) . . . . ?
Fe1 N31 N32 B1 -4.3(3) . . . . ?
N22 B1 N32 C31 135.7(2) . . . . ?
N12 B1 N32 C31 -110.4(3) . . . . ?
C41 B1 N32 C31 16.5(3) . . . . ?
N22 B1 N32 N31 -51.7(3) . . . . ?
N12 B1 N32 N31 62.2(2) . . . . ?
C41 B1 N32 N31 -170.88(19) . . . . ?
Fe1 N11 N12 C11 -170.47(15) . . . . y
Fe1 N21 N22 C21 -173.23(15) . . . . y
Fe1 N31 N32 C31 169.85(15) . . . . y
